data_7208544
loop_
_publ_author_name
'Liu, Ying-Ying'
'Chen, Chun'
'Ma, Jian-Fang'
'Yang, Jin'

_publ_section_title
;
 A series of complexes constructed by different calix[4]arene derivatives
;
_journal_issue 19
_journal_name_full CrystEngComm
_journal_page_first 6201
_journal_paper_doi 10.1039/c2ce25650a
_journal_volume 14
_journal_year 2012
_chemical_formula_sum 'C62 H74 Co N6 O10'
_chemical_formula_weight 1122.20
_chemical_name_systematic
;
?
;
_space_group_IT_number 60
_symmetry_cell_setting orthorhombic
_symmetry_space_group_name_Hall '-P 2n 2ab'
_symmetry_space_group_name_H-M 'P b c n'
_atom_sites_solution_hydrogens geom
_atom_sites_solution_primary direct
_atom_sites_solution_secondary difmap
_audit_creation_method SHELXL-97
_cell_angle_alpha 90
_cell_angle_beta 90
_cell_angle_gamma 90
_cell_formula_units_Z 4
_cell_length_a 18.3920(3)
_cell_length_b 18.9660(3)
_cell_length_c 15.8660(3)
_cell_measurement_temperature 293(2)
_cell_volume 5534.42(16)
_computing_cell_refinement CrysAlis
_computing_data_collection 'CrysAlis (Oxford Diffraction, 2006)'
_computing_data_reduction CrysAlis
_computing_structure_refinement 'SHELXL-97 (Sheldrick, 1997)'
_computing_structure_solution 'SHELXS-97 (Sheldrick, 1997)'
_diffrn_ambient_temperature 293(2)
_diffrn_detector_area_resol_mean 10.0
_diffrn_measured_fraction_theta_full 0.998
_diffrn_measured_fraction_theta_max 0.919
_diffrn_measurement_device_type 'Oxford Diffraction Gemini R Ultra'
_diffrn_measurement_method '\w scan'
_diffrn_radiation_monochromator graphite
_diffrn_radiation_source 'fine-focus sealed tube'
_diffrn_radiation_type MoK\a
_diffrn_radiation_wavelength 0.71069
_diffrn_reflns_av_R_equivalents 0.0306
_diffrn_reflns_av_sigmaI/netI 0.0477
_diffrn_reflns_limit_h_max 24
_diffrn_reflns_limit_h_min -23
_diffrn_reflns_limit_k_max 25
_diffrn_reflns_limit_k_min -21
_diffrn_reflns_limit_l_max 21
_diffrn_reflns_limit_l_min -18
_diffrn_reflns_number 40604
_diffrn_reflns_theta_full 25.00
_diffrn_reflns_theta_max 29.28
_diffrn_reflns_theta_min 2.78
_exptl_absorpt_coefficient_mu 0.377
_exptl_absorpt_correction_T_max 0.9353
_exptl_absorpt_correction_T_min 0.9084
_exptl_absorpt_correction_type multi-scan
_exptl_absorpt_process_details
;
CrysAlis (Oxford Diffraction, 2006)
;
_exptl_crystal_colour pink
_exptl_crystal_density_diffrn 1.347
_exptl_crystal_density_method 'not measured'
_exptl_crystal_description block
_exptl_crystal_F_000 2380
_exptl_crystal_size_max 0.26
_exptl_crystal_size_mid 0.23
_exptl_crystal_size_min 0.18
_refine_diff_density_max 0.408
_refine_diff_density_min -0.396
_refine_diff_density_rms 0.041
_refine_ls_extinction_method none
_refine_ls_goodness_of_fit_ref 0.881
_refine_ls_hydrogen_treatment mixed
_refine_ls_matrix_type full
_refine_ls_number_parameters 366
_refine_ls_number_reflns 6944
_refine_ls_number_restraints 7
_refine_ls_restrained_S_all 0.883
_refine_ls_R_factor_all 0.0761
_refine_ls_R_factor_gt 0.0395
_refine_ls_shift/su_max 0.000
_refine_ls_shift/su_mean 0.000
_refine_ls_structure_factor_coef Fsqd
_refine_ls_weighting_details 'calc w=1/[\s^2^(Fo^2^)+(0.0710P)^2^+0.0000P] where P=(Fo^2^+2Fc^2^)/3'
_refine_ls_weighting_scheme calc
_refine_ls_wR_factor_gt 0.1093
_refine_ls_wR_factor_ref 0.1156
_reflns_number_gt 3884
_reflns_number_total 6944
_reflns_threshold_expression >2sigma(I)
_cod_data_source_file c2ce25650a.txt
_cod_data_source_block 5
_cod_original_sg_symbol_H-M Pbcn
_cod_database_code 7208544

loop_
_symmetry_equiv_pos_as_xyz
'x, y, z'
'-x+1/2, -y+1/2, z+1/2'
'x+1/2, -y+1/2, -z'
'-x, y, -z+1/2'
'-x, -y, -z'
'x-1/2, y-1/2, -z-1/2'
'-x-1/2, y-1/2, z'
'x, -y, z-1/2'

loop_
_atom_site_label
_atom_site_type_symbol
_atom_site_fract_x
_atom_site_fract_y
_atom_site_fract_z
_atom_site_U_iso_or_equiv
_atom_site_adp_type
_atom_site_occupancy
_atom_site_symmetry_multiplicity
_atom_site_calc_flag
_atom_site_refinement_flags
Co1 Co 0.0000 0.197909(18) 0.2500 0.04297(12) Uani 1 2 d S
C1 C 0.12751(13) 0.27976(15) 0.31870(18) 0.0772(7) Uani 1 1 d .
H1A H 0.1444 0.3252 0.3388 0.093 Uiso 1 1 calc R
H1B H 0.1542 0.2434 0.3485 0.093 Uiso 1 1 calc R
C2 C 0.14163(13) 0.27388(15) 0.22869(18) 0.0753(7) Uani 1 1 d .
H2A H 0.1937 0.2720 0.2191 0.090 Uiso 1 1 calc R
H2B H 0.1228 0.3152 0.2001 0.090 Uiso 1 1 calc R
C3 C -0.0290(2) 0.04407(14) 0.2182(2) 0.1267(16) Uani 1 1 d .
H3A H -0.0236 0.0036 0.1814 0.152 Uiso 1 1 calc R
H3B H -0.0760 0.0409 0.2457 0.152 Uiso 1 1 calc R
C4 C 0.14875(9) 0.23909(10) 0.55418(10) 0.0388(4) Uani 1 1 d .
C5 C 0.17818(9) 0.17420(10) 0.52884(11) 0.0404(4) Uani 1 1 d U
C6 C 0.13276(11) 0.11686(11) 0.51969(13) 0.0536(5) Uani 1 1 d U
H6 H 0.1523 0.0738 0.5032 0.064 Uiso 1 1 calc R
C7 C 0.05890(11) 0.12189(12) 0.53442(14) 0.0596(6) Uani 1 1 d .
H7 H 0.0291 0.0826 0.5286 0.072 Uiso 1 1 calc R
C8 C 0.03011(11) 0.18621(11) 0.55790(13) 0.0543(5) Uani 1 1 d .
H8 H -0.0197 0.1899 0.5671 0.065 Uiso 1 1 calc R
C9 C 0.07334(9) 0.24517(10) 0.56803(11) 0.0426(4) Uani 1 1 d .
C10 C 0.03972(10) 0.31487(10) 0.59443(12) 0.0489(5) Uani 1 1 d .
H10A H -0.0063 0.3056 0.6221 0.059 Uiso 1 1 calc R
H10B H 0.0715 0.3374 0.6351 0.059 Uiso 1 1 calc R
C11 C 0.08173(8) 0.41158(9) 0.49498(11) 0.0371(4) Uani 1 1 d .
C12 C 0.02696(9) 0.36501(9) 0.52192(11) 0.0394(4) Uani 1 1 d .
C13 C -0.03924(9) 0.36617(10) 0.47980(12) 0.0445(4) Uani 1 1 d .
H13 H -0.0760 0.3356 0.4966 0.053 Uiso 1 1 calc R
C14 C -0.05148(9) 0.41170(10) 0.41355(13) 0.0471(5) Uani 1 1 d .
H14 H -0.0963 0.4119 0.3864 0.056 Uiso 1 1 calc R
C15 C 0.00261(9) 0.45668(9) 0.38785(12) 0.0440(4) Uani 1 1 d .
H15 H -0.0060 0.4872 0.3431 0.053 Uiso 1 1 calc R
C16 C 0.07001(9) 0.45737(9) 0.42749(11) 0.0386(4) Uani 1 1 d .
C17 C 0.12771(9) 0.50993(9) 0.40014(12) 0.0428(4) Uani 1 1 d .
H17A H 0.1037 0.5494 0.3730 0.051 Uiso 1 1 calc R
H17B H 0.1518 0.5279 0.4501 0.051 Uiso 1 1 calc R
C18 C 0.24854(9) 0.44885(9) 0.37095(11) 0.0379(4) Uani 1 1 d .
C19 C 0.18526(9) 0.48153(8) 0.34057(11) 0.0371(4) Uani 1 1 d .
C20 C 0.17757(10) 0.48886(9) 0.25405(12) 0.0438(4) Uani 1 1 d .
H20 H 0.1364 0.5111 0.2327 0.053 Uiso 1 1 calc R
C21 C 0.22949(11) 0.46403(10) 0.19891(12) 0.0488(5) Uani 1 1 d .
H21 H 0.2241 0.4708 0.1412 0.059 Uiso 1 1 calc R
C22 C 0.28964(10) 0.42898(10) 0.23001(12) 0.0458(5) Uani 1 1 d .
H22 H 0.3240 0.4111 0.1926 0.055 Uiso 1 1 calc R
C23 C 0.29971(9) 0.41993(9) 0.31594(11) 0.0395(4) Uani 1 1 d .
C24 C 0.36180(9) 0.37501(10) 0.34923(12) 0.0460(5) Uani 1 1 d .
H24A H 0.4034 0.3792 0.3119 0.055 Uiso 1 1 calc R
H24B H 0.3761 0.3918 0.4045 0.055 Uiso 1 1 calc RD
C25 C 0.31536(9) 0.26791(10) 0.43070(11) 0.0383(4) Uani 1 1 d D
C26 C 0.33905(9) 0.29836(10) 0.35517(11) 0.0417(4) Uani 1 1 d .
C27 C 0.33665(11) 0.25717(11) 0.28297(13) 0.0526(5) Uani 1 1 d .
H27 H 0.3544 0.2757 0.2327 0.063 Uiso 1 1 calc R
C28 C 0.30888(12) 0.18984(11) 0.28340(14) 0.0575(6) Uani 1 1 d .
H28 H 0.3076 0.1633 0.2341 0.069 Uiso 1 1 calc R
C29 C 0.28296(10) 0.16219(10) 0.35808(12) 0.0482(5) Uani 1 1 d .
H29 H 0.2629 0.1172 0.3583 0.058 Uiso 1 1 calc R
C30 C 0.28619(9) 0.20002(9) 0.43252(11) 0.0387(4) Uani 1 1 d .
C31 C 0.25951(10) 0.16682(10) 0.51373(11) 0.0464(4) Uani 1 1 d .
H31A H 0.2852 0.1882 0.5606 0.056 Uiso 1 1 calc R
H31B H 0.2718 0.1171 0.5131 0.056 Uiso 1 1 calc R
N1 N 0.04904(10) 0.27238(11) 0.33660(12) 0.0683(5) Uani 1 1 d .
H1C H 0.0342 0.3172 0.3262 0.082 Uiso 1 1 d R
H1D H 0.0399 0.2625 0.3834 0.082 Uiso 1 1 d R
N2 N 0.10753(10) 0.21045(10) 0.19338(12) 0.0676(5) Uani 1 1 d .
H2C H 0.0980 0.2129 0.1439 0.081 Uiso 1 1 d R
H2D H 0.1396 0.1795 0.2128 0.081 Uiso 1 1 d R
N3 N -0.02499(13) 0.10862(12) 0.16900(14) 0.0844(6) Uani 1 1 d .
H3C H -0.0705 0.1213 0.1481 0.101 Uiso 1 1 d R
H3D H 0.0195 0.1076 0.1365 0.101 Uiso 1 1 d R
O1 O 0.14636(6) 0.41206(7) 0.53657(8) 0.0455(3) Uani 1 1 d .
H1 H 0.1731 0.4419 0.5157 0.068 Uiso 1 1 calc R
O2 O 0.19243(6) 0.29497(7) 0.56671(8) 0.0450(3) Uani 1 1 d .
H2 H 0.2347 0.2837 0.5573 0.068 Uiso 1 1 calc R
O4 O 0.26201(6) 0.44619(7) 0.45559(7) 0.0517(3) Uani 1 1 d .
O1W O 0.37822(13) 0.42939(12) 0.58692(16) 0.1131(8) Uani 1 1 d D
H1WA H 0.364(2) 0.4546(19) 0.5453(17) 0.170 Uiso 1 1 d D
H1WB H 0.3439(17) 0.425(2) 0.624(2) 0.170 Uiso 1 1 d D
O3 O 0.32196(7) 0.30426(7) 0.50470(8) 0.0481(3) Uani 1 1 d D
H3 H 0.3054(11) 0.3385(6) 0.4946(9) 0.072 Uiso 1 1 d D

loop_
_atom_site_aniso_label
_atom_site_aniso_U_11
_atom_site_aniso_U_22
_atom_site_aniso_U_33
_atom_site_aniso_U_23
_atom_site_aniso_U_13
_atom_site_aniso_U_12
Co1 0.0518(2) 0.0434(2) 0.03372(19) 0.000 0.00143(15) 0.000
C1 0.0572(14) 0.0828(17) 0.092(2) -0.0329(15) -0.0189(13) 0.0064(12)
C2 0.0521(13) 0.0849(17) 0.0889(19) 0.0130(15) -0.0127(13) -0.0110(13)
C3 0.189(5) 0.0590(15) 0.132(3) -0.0280(17) 0.073(3) -0.043(2)
C4 0.0394(10) 0.0521(11) 0.0250(8) 0.0081(7) -0.0017(7) -0.0023(8)
C5 0.0409(10) 0.0487(11) 0.0317(9) 0.0092(8) -0.0024(8) 0.0009(8)
C6 0.0611(12) 0.0496(12) 0.0500(12) 0.0096(9) -0.0005(10) 0.0036(10)
C7 0.0546(12) 0.0563(13) 0.0678(14) 0.0140(11) -0.0003(11) -0.0139(11)
C8 0.0410(10) 0.0668(14) 0.0550(12) 0.0124(10) 0.0076(10) -0.0068(10)
C9 0.0391(10) 0.0570(12) 0.0317(9) 0.0063(8) 0.0047(8) -0.0022(9)
C10 0.0382(10) 0.0678(13) 0.0408(10) -0.0026(9) 0.0124(8) -0.0024(9)
C11 0.0285(8) 0.0426(10) 0.0403(9) -0.0142(8) 0.0032(7) 0.0015(7)
C12 0.0325(8) 0.0467(10) 0.0390(10) -0.0108(8) 0.0080(8) 0.0027(8)
C13 0.0285(9) 0.0471(11) 0.0578(12) -0.0117(9) 0.0086(9) -0.0002(8)
C14 0.0305(9) 0.0496(11) 0.0612(12) -0.0122(10) -0.0042(9) 0.0061(8)
C15 0.0393(10) 0.0414(10) 0.0513(11) -0.0061(8) -0.0027(9) 0.0086(8)
C16 0.0337(9) 0.0372(9) 0.0448(10) -0.0120(8) 0.0037(8) 0.0047(7)
C17 0.0410(10) 0.0348(9) 0.0527(11) -0.0065(8) -0.0035(8) 0.0004(8)
C18 0.0352(9) 0.0387(9) 0.0396(10) -0.0021(7) -0.0035(8) -0.0080(7)
C19 0.0339(9) 0.0299(9) 0.0475(10) -0.0045(7) 0.0000(8) -0.0065(7)
C20 0.0419(10) 0.0385(10) 0.0510(11) 0.0009(8) -0.0111(9) -0.0002(8)
C21 0.0559(12) 0.0524(12) 0.0382(10) 0.0010(8) -0.0055(9) -0.0054(10)
C22 0.0463(10) 0.0480(11) 0.0430(11) 0.0013(8) 0.0074(9) -0.0012(9)
C23 0.0331(9) 0.0408(10) 0.0446(10) 0.0002(8) 0.0024(8) -0.0055(7)
C24 0.0284(8) 0.0611(12) 0.0486(11) 0.0059(9) 0.0075(8) 0.0010(8)
C25 0.0280(8) 0.0505(11) 0.0364(10) 0.0011(8) -0.0027(7) 0.0081(8)
C26 0.0302(8) 0.0538(11) 0.0410(10) 0.0046(9) 0.0036(8) 0.0103(8)
C27 0.0585(12) 0.0590(13) 0.0403(10) 0.0075(10) 0.0121(10) 0.0198(10)
C28 0.0768(14) 0.0533(13) 0.0424(11) -0.0048(9) 0.0047(11) 0.0228(11)
C29 0.0525(11) 0.0412(10) 0.0508(12) 0.0010(9) 0.0004(9) 0.0164(9)
C30 0.0320(8) 0.0473(10) 0.0369(9) 0.0065(8) -0.0029(7) 0.0147(8)
C31 0.0456(10) 0.0502(11) 0.0434(10) 0.0092(8) -0.0052(9) 0.0109(9)
N1 0.0594(11) 0.0819(13) 0.0634(11) -0.0280(10) -0.0104(9) 0.0124(10)
N2 0.0672(12) 0.0813(13) 0.0541(11) -0.0081(9) 0.0123(9) -0.0054(10)
N3 0.0986(15) 0.0784(14) 0.0762(14) -0.0255(11) 0.0170(12) -0.0215(12)
O1 0.0359(6) 0.0583(8) 0.0423(7) -0.0051(6) -0.0020(5) -0.0093(6)
O2 0.0327(6) 0.0600(8) 0.0423(7) -0.0038(6) 0.0020(5) -0.0023(6)
O4 0.0397(7) 0.0768(9) 0.0386(7) -0.0047(6) -0.0066(6) 0.0022(6)
O1W 0.1312(18) 0.0848(14) 0.1233(18) 0.0034(13) -0.0802(15) 0.0042(13)
O3 0.0457(7) 0.0589(8) 0.0398(7) -0.0001(6) -0.0075(6) -0.0040(6)

loop_
_atom_type_symbol
_atom_type_description
_atom_type_scat_dispersion_real
_atom_type_scat_dispersion_imag
_atom_type_scat_source
C C 0.0033 0.0016 'International Tables Vol C Tables 4.2.6.8 and 6.1.1.4'
H H 0.0000 0.0000 'International Tables Vol C Tables 4.2.6.8 and 6.1.1.4'
N N 0.0061 0.0033 'International Tables Vol C Tables 4.2.6.8 and 6.1.1.4'
O O 0.0106 0.0060 'International Tables Vol C Tables 4.2.6.8 and 6.1.1.4'
Co Co 0.3494 0.9721 'International Tables Vol C Tables 4.2.6.8 and 6.1.1.4'

loop_
_geom_angle_atom_site_label_1
_geom_angle_atom_site_label_2
_geom_angle_atom_site_label_3
_geom_angle
_geom_angle_site_symmetry_1
_geom_angle_site_symmetry_3
N1 Co1 N1 98.65(11) . 4
N1 Co1 N3 165.94(8) . .
N1 Co1 N3 92.57(9) 4 .
N1 Co1 N3 92.57(9) . 4
N1 Co1 N3 165.94(8) 4 4
N3 Co1 N3 77.73(13) . 4
N1 Co1 N2 79.22(7) . .
N1 Co1 N2 92.58(7) 4 .
N3 Co1 N2 91.90(8) . .
N3 Co1 N2 97.84(8) 4 .
N1 Co1 N2 92.58(7) . 4
N1 Co1 N2 79.22(7) 4 4
N3 Co1 N2 97.84(8) . 4
N3 Co1 N2 91.90(8) 4 4
N2 Co1 N2 167.50(11) . 4
C2 C1 N1 110.83(19) . .
C2 C1 H1A 109.5 . .
N1 C1 H1A 109.5 . .
C2 C1 H1B 109.5 . .
N1 C1 H1B 109.5 . .
H1A C1 H1B 108.1 . .
C1 C2 N2 111.2(2) . .
C1 C2 H2A 109.4 . .
N2 C2 H2A 109.4 . .
C1 C2 H2B 109.4 . .
N2 C2 H2B 109.4 . .
H2A C2 H2B 108.0 . .
N3 C3 C3 109.4(2) . 4
N3 C3 H3A 109.8 . .
C3 C3 H3A 109.8 4 .
N3 C3 H3B 109.8 . .
C3 C3 H3B 109.8 4 .
H3A C3 H3B 108.2 . .
O2 C4 C5 120.22(15) . .
O2 C4 C9 120.04(17) . .
C5 C4 C9 119.74(16) . .
C6 C5 C4 119.23(16) . .
C6 C5 C31 120.43(17) . .
C4 C5 C31 120.33(16) . .
C5 C6 C7 121.5(2) . .
C5 C6 H6 119.2 . .
C7 C6 H6 119.2 . .
C8 C7 C6 118.92(19) . .
C8 C7 H7 120.5 . .
C6 C7 H7 120.5 . .
C7 C8 C9 121.72(18) . .
C7 C8 H8 119.1 . .
C9 C8 H8 119.1 . .
C8 C9 C4 118.83(18) . .
C8 C9 C10 120.17(16) . .
C4 C9 C10 121.00(16) . .
C12 C10 C9 113.65(14) . .
C12 C10 H10A 108.8 . .
C9 C10 H10A 108.8 . .
C12 C10 H10B 108.8 . .
C9 C10 H10B 108.8 . .
H10A C10 H10B 107.7 . .
O1 C11 C16 120.22(15) . .
O1 C11 C12 118.88(16) . .
C16 C11 C12 120.90(15) . .
C13 C12 C11 118.14(17) . .
C13 C12 C10 120.83(16) . .
C11 C12 C10 121.03(16) . .
C14 C13 C12 121.31(17) . .
C14 C13 H13 119.3 . .
C12 C13 H13 119.3 . .
C15 C14 C13 119.83(17) . .
C15 C14 H14 120.1 . .
C13 C14 H14 120.1 . .
C14 C15 C16 121.18(18) . .
C14 C15 H15 119.4 . .
C16 C15 H15 119.4 . .
C15 C16 C11 118.62(16) . .
C15 C16 C17 119.99(17) . .
C11 C16 C17 121.30(15) . .
C19 C17 C16 115.61(14) . .
C19 C17 H17A 108.4 . .
C16 C17 H17A 108.4 . .
C19 C17 H17B 108.4 . .
C16 C17 H17B 108.4 . .
H17A C17 H17B 107.4 . .
O4 C18 C23 118.53(15) . .
O4 C18 C19 120.26(15) . .
C23 C18 C19 121.19(16) . .
C20 C19 C18 117.94(16) . .
C20 C19 C17 120.64(16) . .
C18 C19 C17 121.40(16) . .
C21 C20 C19 121.56(17) . .
C21 C20 H20 119.2 . .
C19 C20 H20 119.2 . .
C20 C21 C22 119.50(17) . .
C20 C21 H21 120.2 . .
C22 C21 H21 120.2 . .
C21 C22 C23 121.17(17) . .
C21 C22 H22 119.4 . .
C23 C22 H22 119.4 . .
C22 C23 C18 118.43(16) . .
C22 C23 C24 120.77(16) . .
C18 C23 C24 120.65(16) . .
C26 C24 C23 110.60(14) . .
C26 C24 H24A 109.5 . .
C23 C24 H24A 109.5 . .
C26 C24 H24B 109.5 . .
C23 C24 H24B 109.5 . .
H24A C24 H24B 108.1 . .
O3 C25 C30 118.81(15) . .
O3 C25 C26 119.97(16) . .
C30 C25 C26 121.20(17) . .
C27 C26 C25 117.70(17) . .
C27 C26 C24 119.84(17) . .
C25 C26 C24 122.33(17) . .
C28 C27 C26 122.04(19) . .
C28 C27 H27 119.0 . .
C26 C27 H27 119.0 . .
C27 C28 C29 119.0(2) . .
C27 C28 H28 120.5 . .
C29 C28 H28 120.5 . .
C28 C29 C30 121.40(19) . .
C28 C29 H29 119.3 . .
C30 C29 H29 119.3 . .
C29 C30 C25 118.53(17) . .
C29 C30 C31 119.77(17) . .
C25 C30 C31 121.70(16) . .
C30 C31 C5 114.46(14) . .
C30 C31 H31A 108.6 . .
C5 C31 H31A 108.6 . .
C30 C31 H31B 108.6 . .
C5 C31 H31B 108.6 . .
H31A C31 H31B 107.6 . .
C1 N1 Co1 110.27(13) . .
C1 N1 H1C 99.8 . .
Co1 N1 H1C 111.7 . .
C1 N1 H1D 114.5 . .
Co1 N1 H1D 110.8 . .
H1C N1 H1D 109.3 . .
C2 N2 Co1 108.61(15) . .
C2 N2 H2C 114.7 . .
Co1 N2 H2C 102.2 . .
C2 N2 H2D 97.2 . .
Co1 N2 H2D 112.7 . .
H2C N2 H2D 121.4 . .
C3 N3 Co1 110.42(17) . .
C3 N3 H3C 111.2 . .
Co1 N3 H3C 101.5 . .
C3 N3 H3D 108.2 . .
Co1 N3 H3D 98.7 . .
H3C N3 H3D 125.1 . .
C11 O1 H1 109.5 . .
C4 O2 H2 109.5 . .
H1WA O1W H1WB 111(3) . .
C25 O3 H3 102.8(11) . .

loop_
_geom_bond_atom_site_label_1
_geom_bond_atom_site_label_2
_geom_bond_distance
_geom_bond_site_symmetry_2
Co1 N1 2.1671(17) .
Co1 N1 2.1671(17) 4
Co1 N3 2.175(2) .
Co1 N3 2.175(2) 4
Co1 N2 2.1852(18) .
Co1 N2 2.1852(17) 4
C1 C2 1.456(4) .
C1 N1 1.478(3) .
C1 H1A 0.9700 .
C1 H1B 0.9700 .
C2 N2 1.468(3) .
C2 H2A 0.9700 .
C2 H2B 0.9700 .
C3 N3 1.454(4) .
C3 C3 1.469(7) 4
C3 H3A 0.9700 .
C3 H3B 0.9700 .
C4 O2 1.345(2) .
C4 C5 1.403(3) .
C4 C9 1.409(2) .
C5 C6 1.379(3) .
C5 C31 1.521(2) .
C6 C7 1.382(3) .
C6 H6 0.9300 .
C7 C8 1.381(3) .
C7 H7 0.9300 .
C8 C9 1.381(3) .
C8 H8 0.9300 .
C9 C10 1.518(3) .
C10 C12 1.511(3) .
C10 H10A 0.9700 .
C10 H10B 0.9700 .
C11 O1 1.3597(19) .
C11 C16 1.395(3) .
C11 C12 1.406(2) .
C12 C13 1.389(2) .
C13 C14 1.379(3) .
C13 H13 0.9300 .
C14 C15 1.372(3) .
C14 H14 0.9300 .
C15 C16 1.390(2) .
C15 H15 0.9300 .
C16 C17 1.519(2) .
C17 C19 1.518(2) .
C17 H17A 0.9700 .
C17 H17B 0.9700 .
C18 O4 1.367(2) .
C18 C23 1.396(2) .
C18 C19 1.404(2) .
C19 C20 1.387(2) .
C20 C21 1.378(3) .
C20 H20 0.9300 .
C21 C22 1.382(3) .
C21 H21 0.9300 .
C22 C23 1.387(3) .
C22 H22 0.9300 .
C23 C24 1.519(2) .
C24 C26 1.516(3) .
C24 H24A 0.9700 .
C24 H24B 0.9700 .
C25 O3 1.367(2) .
C25 C30 1.395(3) .
C25 C26 1.400(2) .
C26 C27 1.387(3) .
C27 C28 1.375(3) .
C27 H27 0.9300 .
C28 C29 1.381(3) .
C28 H28 0.9300 .
C29 C30 1.383(3) .
C29 H29 0.9300 .
C30 C31 1.516(2) .
C31 H31A 0.9700 .
C31 H31B 0.9700 .
N1 H1C 0.9069 .
N1 H1D 0.7835 .
N2 H2C 0.8056 .
N2 H2D 0.8884 .
N3 H3C 0.9311 .
N3 H3D 0.9677 .
O1 H1 0.8200 .
O2 H2 0.8200 .
O1W H1WA 0.856(18) .
O1W H1WB 0.864(10) .
O3 H3 0.735(14) .

loop_
_geom_hbond_atom_site_label_D
_geom_hbond_atom_site_label_H
_geom_hbond_atom_site_label_A
_geom_hbond_distance_DH
_geom_hbond_distance_HA
_geom_hbond_distance_DA
_geom_hbond_angle_DHA
_geom_hbond_site_symmetry_A
O2 H2 O3 0.82 1.85 2.5835(18) 148.1 .
O1 H1 O4 0.82 1.89 2.5678(17) 138.7 .
O1W H1WA O4 0.856(18) 2.36(3) 3.002(2) 132(3) .
N3 H3D O1W 0.97 2.16 3.083(3) 159.8 2_554
O3 H3 O4 0.735(14) 2.278(14) 3.0113(19) 175.1(17) .

loop_
_geom_torsion_atom_site_label_1
_geom_torsion_atom_site_label_2
_geom_torsion_atom_site_label_3
_geom_torsion_atom_site_label_4
_geom_torsion
_geom_torsion_site_symmetry_1
N1 C1 C2 N2 -50.9(3) .
O2 C4 C5 C6 177.37(16) .
C9 C4 C5 C6 -1.4(2) .
O2 C4 C5 C31 -1.2(2) .
C9 C4 C5 C31 -179.94(15) .
C4 C5 C6 C7 0.4(3) .
C31 C5 C6 C7 178.89(17) .
C5 C6 C7 C8 0.8(3) .
C6 C7 C8 C9 -0.9(3) .
C7 C8 C9 C4 -0.2(3) .
C7 C8 C9 C10 -179.62(18) .
O2 C4 C9 C8 -177.47(16) .
C5 C4 C9 C8 1.3(2) .
O2 C4 C9 C10 2.0(2) .
C5 C4 C9 C10 -179.24(15) .
C8 C9 C10 C12 -99.4(2) .
C4 C9 C10 C12 81.1(2) .
O1 C11 C12 C13 178.75(14) .
C16 C11 C12 C13 -0.4(2) .
O1 C11 C12 C10 -1.5(2) .
C16 C11 C12 C10 179.41(15) .
C9 C10 C12 C13 92.36(19) .
C9 C10 C12 C11 -87.4(2) .
C11 C12 C13 C14 -0.2(2) .
C10 C12 C13 C14 -179.99(16) .
C12 C13 C14 C15 0.4(3) .
C13 C14 C15 C16 0.0(3) .
C14 C15 C16 C11 -0.5(3) .
C14 C15 C16 C17 -177.36(16) .
O1 C11 C16 C15 -178.37(14) .
C12 C11 C16 C15 0.7(2) .
O1 C11 C16 C17 -1.6(2) .
C12 C11 C16 C17 177.51(15) .
C15 C16 C17 C19 -98.89(19) .
C11 C16 C17 C19 84.4(2) .
O4 C18 C19 C20 173.88(15) .
C23 C18 C19 C20 -4.6(2) .
O4 C18 C19 C17 -4.5(2) .
C23 C18 C19 C17 177.01(15) .
C16 C17 C19 C20 94.2(2) .
C16 C17 C19 C18 -87.5(2) .
C18 C19 C20 C21 1.0(3) .
C17 C19 C20 C21 179.41(16) .
C19 C20 C21 C22 2.1(3) .
C20 C21 C22 C23 -1.7(3) .
C21 C22 C23 C18 -1.8(3) .
C21 C22 C23 C24 173.74(18) .
O4 C18 C23 C22 -173.54(16) .
C19 C18 C23 C22 5.0(2) .
O4 C18 C23 C24 10.9(2) .
C19 C18 C23 C24 -170.52(16) .
C22 C23 C24 C26 -87.4(2) .
C18 C23 C24 C26 88.0(2) .
O3 C25 C26 C27 174.84(15) .
C30 C25 C26 C27 -3.8(2) .
O3 C25 C26 C24 -9.4(2) .
C30 C25 C26 C24 171.90(15) .
C23 C24 C26 C27 77.9(2) .
C23 C24 C26 C25 -97.8(2) .
C25 C26 C27 C28 3.1(3) .
C24 C26 C27 C28 -172.74(18) .
C26 C27 C28 C29 -0.4(3) .
C27 C28 C29 C30 -1.8(3) .
C28 C29 C30 C25 1.0(3) .
C28 C29 C30 C31 -177.90(17) .
O3 C25 C30 C29 -176.86(15) .
C26 C25 C30 C29 1.8(2) .
O3 C25 C30 C31 2.1(2) .
C26 C25 C30 C31 -179.25(15) .
C29 C30 C31 C5 -85.3(2) .
C25 C30 C31 C5 95.8(2) .
C6 C5 C31 C30 106.6(2) .
C4 C5 C31 C30 -74.9(2) .
C2 C1 N1 Co1 34.7(3) .
N1 Co1 N1 C1 -100.61(18) 4
N3 Co1 N1 C1 42.0(4) .
N3 Co1 N1 C1 87.88(18) 4
N2 Co1 N1 C1 -9.61(17) .
N2 Co1 N1 C1 179.90(17) 4
C1 C2 N2 Co1 40.5(2) .
N1 Co1 N2 C2 -16.13(16) .
N1 Co1 N2 C2 82.19(16) 4
N3 Co1 N2 C2 174.85(17) .
N3 Co1 N2 C2 -107.27(17) 4
N2 Co1 N2 C2 33.59(15) 4
C3 C3 N3 Co1 -40.2(4) 4
N1 Co1 N3 C3 61.4(4) .
N1 Co1 N3 C3 -155.6(2) 4
N3 Co1 N3 C3 14.14(18) 4
N2 Co1 N3 C3 111.7(2) .
N2 Co1 N3 C3 -76.1(2) 4
